data_4124418
loop_
_publ_author_name
'McSkimming, Alex'
'Harman, W. Hill'

_publ_section_title
;
 A Terminal N2 Complex of High-Spin Iron(I) in a Weak, Trigonal Ligand
 Field.
;
_journal_issue 28
_journal_name_full 'Journal of the American Chemical Society'
_journal_page_first 8940
_journal_page_last 8943
_journal_paper_doi 10.1021/jacs.5b06337
_journal_volume 137
_journal_year 2015
_chemical_formula_sum 'C66 H62 B2 Fe2 N14'
_chemical_formula_weight 1184.61
_chemical_name_systematic
; 
 ? 
;
_space_group_crystal_system monoclinic
_space_group_IT_number 15
_space_group_name_Hall '-C 2yc'
_space_group_name_H-M_alt 'C 1 2/c 1'
_symmetry_space_group_name_Hall '-C 2yc'
_symmetry_space_group_name_H-M 'C 1 2/c 1'
_atom_sites_solution_hydrogens mixed
_audit_creation_method SHELXL-2013
_cell_angle_alpha 90
_cell_angle_beta 97.4449(6)
_cell_angle_gamma 90
_cell_formula_units_Z 4
_cell_length_a 19.7430(7)
_cell_length_b 13.7058(5)
_cell_length_c 22.0232(8)
_cell_measurement_reflns_used 9798
_cell_measurement_temperature 100(2)
_cell_measurement_theta_max 31.50
_cell_measurement_theta_min 2.50
_cell_volume 5909.1(4)
_computing_cell_refinement 'Bruker SAINT'
_computing_data_collection 'Bruker APEX2'
_computing_data_reduction 'Bruker SAINT'
_computing_molecular_graphics 'Bruker SHELXTL'
_computing_publication_material 'Bruker SHELXTL'
_computing_structure_refinement 'SHELXL-2013 (Sheldrick, 2013)'
_computing_structure_solution 'SHELXS-97 (Sheldrick 2008)'
_diffrn_ambient_temperature 100(2)
_diffrn_measured_fraction_theta_full 1.000
_diffrn_measured_fraction_theta_max 1.000
_diffrn_measurement_device_type 'Bruker APEX-II CCD'
_diffrn_measurement_method '\f and \w scans'
_diffrn_radiation_type MoK\a
_diffrn_radiation_wavelength 0.71073
_diffrn_reflns_av_R_equivalents 0.0407
_diffrn_reflns_av_unetI/netI 0.0218
_diffrn_reflns_laue_measured_fraction_full 1.000
_diffrn_reflns_laue_measured_fraction_max 1.000
_diffrn_reflns_limit_h_max 28
_diffrn_reflns_limit_h_min -28
_diffrn_reflns_limit_k_max 19
_diffrn_reflns_limit_k_min -19
_diffrn_reflns_limit_l_max 31
_diffrn_reflns_limit_l_min -31
_diffrn_reflns_number 85898
_diffrn_reflns_point_group_measured_fraction_full 1.000
_diffrn_reflns_point_group_measured_fraction_max 1.000
_diffrn_reflns_theta_full 25.242
_diffrn_reflns_theta_max 30.507
_diffrn_reflns_theta_min 1.814
_exptl_absorpt_coefficient_mu 0.546
_exptl_absorpt_correction_type multi-scan
_exptl_absorpt_process_details 'Bruker SADABS'
_exptl_crystal_colour black
_exptl_crystal_density_diffrn 1.332
_exptl_crystal_density_meas ?
_exptl_crystal_density_method 'not measured'
_exptl_crystal_description 'prism frag'
_exptl_crystal_F_000 2472
_exptl_crystal_size_max 0.338
_exptl_crystal_size_mid 0.184
_exptl_crystal_size_min 0.132
_exptl_transmission_factor_max 0.746
_exptl_transmission_factor_min 0.697
_refine_diff_density_max 0.436
_refine_diff_density_min -0.357
_refine_diff_density_rms 0.055
_refine_ls_extinction_method none
_refine_ls_goodness_of_fit_ref 1.027
_refine_ls_hydrogen_treatment mixed
_refine_ls_matrix_type full
_refine_ls_number_parameters 386
_refine_ls_number_reflns 9023
_refine_ls_number_restraints 0
_refine_ls_restrained_S_all 1.027
_refine_ls_R_factor_all 0.0424
_refine_ls_R_factor_gt 0.0332
_refine_ls_shift/su_max 0.004
_refine_ls_shift/su_mean 0.000
_refine_ls_structure_factor_coef Fsqd
_refine_ls_weighting_details 'w=1/[\s^2^(Fo^2^)+(0.0394P)^2^+6.1359P] where P=(Fo^2^+2Fc^2^)/3'
_refine_ls_weighting_scheme calc
_refine_ls_wR_factor_gt 0.0821
_refine_ls_wR_factor_ref 0.0873
_reflns_Friedel_coverage 0.000
_reflns_number_gt 7645
_reflns_number_total 9023
_reflns_threshold_expression 'I > 2\s(I)'
_cod_data_source_file ja5b06337_si_002.cif
_cod_data_source_block hh69AM18_0m
_cod_depositor_comments
;
The following automatic conversions were performed:

'_exptl_crystal_density_meas' value 'not measured' was changed to '?'
- the value is perceived as not measured.

Automatic conversion script
Id: cif_fix_values 3271 2015-04-21 07:52:19Z andrius 
;
_cod_database_code 4124418
_shelx_space_group_comment
; 
The symmetry employed for this shelxl refinement is uniquely defined 
by the following loop, which should always be used as a source of 
symmetry information in preference to the above space-group names. 
They are only intended as comments. 
;
_shelx_estimated_absorpt_t_min 0.837
_shelx_estimated_absorpt_t_max 0.931
_shelxl_version_number 2013-4

loop_
_space_group_symop_operation_xyz
'x, y, z'
'-x, y, -z+1/2'
'x+1/2, y+1/2, z'
'-x+1/2, y+1/2, -z+1/2'
'-x, -y, -z'
'x, -y, z-1/2'
'-x+1/2, -y+1/2, -z'
'x+1/2, -y+1/2, z-1/2'

loop_
_atom_site_label
_atom_site_type_symbol
_atom_site_fract_x
_atom_site_fract_y
_atom_site_fract_z
_atom_site_U_iso_or_equiv
_atom_site_adp_type
_atom_site_occupancy
_atom_site_site_symmetry_order
_atom_site_calc_flag
_atom_site_refinement_flags_posn
_atom_site_refinement_flags_adp
_atom_site_refinement_flags_occupancy
Fe1 Fe 0.76308(2) 0.28226(2) 0.60706(2) 0.01351(5) Uani 1 1 d . . .
N1 N 0.75307(5) 0.25662(8) 0.52670(4) 0.01577(18) Uani 1 1 d . . .
B1 B 0.77515(7) 0.32631(10) 0.74329(6) 0.0174(2) Uani 1 1 d . . .
H1 H 0.7809(8) 0.3415(12) 0.7925(7) 0.021 Uiso 1 1 d . U .
N1A N 0.79871(5) 0.41344(7) 0.64639(4) 0.01614(19) Uani 1 1 d . . .
N2A N 0.79980(6) 0.41508(8) 0.70899(4) 0.0178(2) Uani 1 1 d . . .
C3A C 0.81459(7) 0.50633(9) 0.73053(6) 0.0212(2) Uani 1 1 d . . .
C4A C 0.82412(7) 0.56495(9) 0.68132(6) 0.0227(3) Uani 1 1 d . . .
H4A H 0.8353 0.6324 0.6823 0.027 Uiso 1 1 calc R U .
C5A C 0.81384(6) 0.50437(9) 0.62961(5) 0.0172(2) Uani 1 1 d . . .
C6A C 0.82095(9) 0.53274(10) 0.79678(6) 0.0293(3) Uani 1 1 d . . .
H6A H 0.8295 0.6029 0.8015 0.044 Uiso 1 1 calc R U .
H6B H 0.8590 0.4966 0.8193 0.044 Uiso 1 1 calc R U .
H6C H 0.7785 0.5160 0.8131 0.044 Uiso 1 1 calc R U .
C7A C 0.81921(6) 0.53126(9) 0.56576(5) 0.0162(2) Uani 1 1 d . . .
C8A C 0.80753(7) 0.62808(9) 0.54685(6) 0.0206(2) Uani 1 1 d . . .
H8A H 0.7960 0.6753 0.5754 0.025 Uiso 1 1 calc R U .
C9A C 0.81255(7) 0.65591(10) 0.48693(6) 0.0233(3) Uani 1 1 d . . .
H9A H 0.8048 0.7219 0.4748 0.028 Uiso 1 1 calc R U .
C10A C 0.82889(7) 0.58715(10) 0.44486(6) 0.0222(2) Uani 1 1 d . . .
H10A H 0.8315 0.6057 0.4037 0.027 Uiso 1 1 calc R U .
C11A C 0.84141(7) 0.49117(10) 0.46313(6) 0.0203(2) Uani 1 1 d . . .
H11A H 0.8530 0.4443 0.4344 0.024 Uiso 1 1 calc R U .
C12A C 0.83701(6) 0.46330(9) 0.52326(6) 0.0178(2) Uani 1 1 d . . .
H12A H 0.8462 0.3976 0.5355 0.021 Uiso 1 1 calc R U .
N1B N 0.68069(5) 0.28535(7) 0.65813(4) 0.01552(19) Uani 1 1 d . . .
N2B N 0.69905(6) 0.30784(8) 0.71882(5) 0.01702(19) Uani 1 1 d . . .
C3B C 0.64303(7) 0.30845(9) 0.74867(6) 0.0212(2) Uani 1 1 d . . .
C4B C 0.58729(7) 0.28534(10) 0.70675(6) 0.0240(3) Uani 1 1 d . . .
H4B H 0.5411 0.2799 0.7143 0.029 Uiso 1 1 calc R U .
C5B C 0.61263(6) 0.27152(9) 0.65056(6) 0.0183(2) Uani 1 1 d . . .
C6B C 0.64652(9) 0.33372(11) 0.81512(6) 0.0299(3) Uani 1 1 d . . .
H6D H 0.6813 0.2933 0.8390 0.045 Uiso 1 1 calc R U .
H6E H 0.6020 0.3217 0.8289 0.045 Uiso 1 1 calc R U .
H6F H 0.6586 0.4027 0.8211 0.045 Uiso 1 1 calc R U .
C7B C 0.57482(6) 0.24232(9) 0.59146(6) 0.0191(2) Uani 1 1 d . . .
C8B C 0.52305(7) 0.17223(11) 0.59017(7) 0.0269(3) Uani 1 1 d . . .
H8B H 0.5120 0.1455 0.6275 0.032 Uiso 1 1 calc R U .
C9B C 0.48768(7) 0.14140(12) 0.53495(7) 0.0320(3) Uani 1 1 d . . .
H9B H 0.4533 0.0928 0.5345 0.038 Uiso 1 1 calc R U .
C10B C 0.50268(7) 0.18174(12) 0.48039(7) 0.0297(3) Uani 1 1 d . . .
H10B H 0.4784 0.1610 0.4425 0.036 Uiso 1 1 calc R U .
C11B C 0.55324(7) 0.25251(11) 0.48112(6) 0.0248(3) Uani 1 1 d . . .
H11B H 0.5631 0.2806 0.4438 0.030 Uiso 1 1 calc R U .
C12B C 0.58942(6) 0.28223(9) 0.53631(6) 0.0197(2) Uani 1 1 d . . .
H12B H 0.6243 0.3300 0.5365 0.024 Uiso 1 1 calc R U .
N1C N 0.82318(5) 0.20247(7) 0.67428(4) 0.01524(19) Uani 1 1 d . . .
N2C N 0.81707(6) 0.23394(8) 0.73268(5) 0.0172(2) Uani 1 1 d . . .
C3C C 0.85125(7) 0.17273(10) 0.77432(6) 0.0219(2) Uani 1 1 d . . .
C4C C 0.88074(7) 0.10084(10) 0.74257(6) 0.0233(3) Uani 1 1 d . . .
H4C H 0.9078 0.0477 0.7594 0.028 Uiso 1 1 calc R U .
C5C C 0.86266(6) 0.12228(9) 0.68024(5) 0.0171(2) Uani 1 1 d . . .
C6C C 0.85499(9) 0.18592(13) 0.84218(6) 0.0334(3) Uani 1 1 d . . .
H6G H 0.8795 0.1308 0.8631 0.050 Uiso 1 1 calc R U .
H6H H 0.8087 0.1889 0.8536 0.050 Uiso 1 1 calc R U .
H6I H 0.8792 0.2467 0.8543 0.050 Uiso 1 1 calc R U .
C7C C 0.88351(6) 0.06773(9) 0.62808(6) 0.0167(2) Uani 1 1 d . . .
C8C C 0.94991(7) 0.02989(10) 0.63299(6) 0.0234(3) Uani 1 1 d . . .
H8C H 0.9814 0.0438 0.6683 0.028 Uiso 1 1 calc R U .
C9C C 0.97025(8) -0.02762(11) 0.58681(7) 0.0288(3) Uani 1 1 d . . .
H9C H 1.0154 -0.0528 0.5906 0.035 Uiso 1 1 calc R U .
C10C C 0.92474(8) -0.04842(11) 0.53510(7) 0.0295(3) Uani 1 1 d . . .
H10C H 0.9384 -0.0886 0.5037 0.035 Uiso 1 1 calc R U .
C11C C 0.85911(8) -0.01021(10) 0.52939(6) 0.0251(3) Uani 1 1 d . . .
H11C H 0.8280 -0.0239 0.4938 0.030 Uiso 1 1 calc R U .
C12C C 0.83856(6) 0.04796(9) 0.57545(6) 0.0188(2) Uani 1 1 d . . .
H12C H 0.7937 0.0743 0.5710 0.023 Uiso 1 1 calc R U .
C1S C 1.0000 0.2958(2) 0.7500 0.0633(10) Uani 1 2 d S T P
H1S H 1.0000 0.2265 0.7500 0.076 Uiso 1 2 calc R U P
C2S C 0.97951(10) 0.34481(19) 0.69727(11) 0.0579(6) Uani 1 1 d . . .
H2S H 0.9652 0.3098 0.6606 0.069 Uiso 1 1 calc R U .
C3S C 0.97947(10) 0.44422(19) 0.69690(10) 0.0555(5) Uani 1 1 d . . .
H3S H 0.9653 0.4786 0.6600 0.067 Uiso 1 1 calc R U .
C4S C 1.0000 0.4948(2) 0.7500 0.0615(9) Uani 1 2 d S T P
H4S H 1.0000 0.5641 0.7500 0.074 Uiso 1 2 calc R U P

loop_
_atom_site_aniso_label
_atom_site_aniso_U_11
_atom_site_aniso_U_22
_atom_site_aniso_U_33
_atom_site_aniso_U_23
_atom_site_aniso_U_13
_atom_site_aniso_U_12
Fe1 0.01784(8) 0.01526(8) 0.00746(8) -0.00143(6) 0.00175(6) 0.00022(6)
N1 0.0172(4) 0.0177(4) 0.0127(4) -0.0015(3) 0.0028(3) 0.0000(4)
B1 0.0260(7) 0.0165(6) 0.0098(5) -0.0010(4) 0.0024(5) 0.0003(5)
N1A 0.0239(5) 0.0161(4) 0.0084(4) -0.0009(3) 0.0019(4) -0.0010(4)
N2A 0.0279(5) 0.0165(5) 0.0086(4) -0.0018(3) 0.0016(4) -0.0016(4)
C3A 0.0336(7) 0.0169(5) 0.0128(5) -0.0026(4) 0.0017(5) -0.0021(5)
C4A 0.0370(7) 0.0154(5) 0.0155(6) -0.0019(4) 0.0021(5) -0.0034(5)
C5A 0.0228(6) 0.0156(5) 0.0129(5) 0.0002(4) 0.0016(4) 0.0004(4)
C6A 0.0533(9) 0.0213(6) 0.0133(6) -0.0052(5) 0.0041(6) -0.0055(6)
C7A 0.0187(5) 0.0171(5) 0.0127(5) 0.0007(4) 0.0014(4) -0.0014(4)
C8A 0.0271(6) 0.0185(5) 0.0164(6) 0.0008(4) 0.0035(5) 0.0037(5)
C9A 0.0295(7) 0.0210(6) 0.0193(6) 0.0052(5) 0.0028(5) 0.0030(5)
C10A 0.0245(6) 0.0278(6) 0.0143(5) 0.0038(5) 0.0024(4) -0.0021(5)
C11A 0.0231(6) 0.0237(6) 0.0145(5) -0.0021(4) 0.0040(4) -0.0035(5)
C12A 0.0200(5) 0.0173(5) 0.0162(5) 0.0000(4) 0.0030(4) -0.0022(4)
N1B 0.0199(5) 0.0167(4) 0.0104(4) 0.0004(3) 0.0036(3) 0.0023(4)
N2B 0.0243(5) 0.0164(4) 0.0113(4) -0.0004(3) 0.0057(4) 0.0025(4)
C3B 0.0308(7) 0.0178(5) 0.0173(6) 0.0013(4) 0.0117(5) 0.0056(5)
C4B 0.0239(6) 0.0280(6) 0.0225(6) 0.0025(5) 0.0121(5) 0.0058(5)
C5B 0.0191(5) 0.0189(5) 0.0178(6) 0.0033(4) 0.0059(4) 0.0039(4)
C6B 0.0473(9) 0.0254(7) 0.0202(6) -0.0026(5) 0.0170(6) 0.0045(6)
C7B 0.0155(5) 0.0220(6) 0.0203(6) 0.0040(5) 0.0041(4) 0.0036(4)
C8B 0.0195(6) 0.0359(7) 0.0256(7) 0.0087(6) 0.0041(5) -0.0045(5)
C9B 0.0209(6) 0.0412(8) 0.0331(8) 0.0069(6) 0.0005(5) -0.0103(6)
C10B 0.0218(6) 0.0395(8) 0.0261(7) 0.0035(6) -0.0028(5) -0.0052(6)
C11B 0.0215(6) 0.0326(7) 0.0200(6) 0.0058(5) 0.0019(5) 0.0007(5)
C12B 0.0174(5) 0.0207(6) 0.0212(6) 0.0045(5) 0.0036(4) 0.0019(4)
N1C 0.0192(5) 0.0163(4) 0.0103(4) -0.0011(3) 0.0020(3) 0.0005(4)
N2C 0.0237(5) 0.0183(5) 0.0093(4) -0.0004(3) 0.0008(4) 0.0012(4)
C3C 0.0272(6) 0.0244(6) 0.0132(5) 0.0021(5) -0.0009(5) 0.0048(5)
C4C 0.0262(6) 0.0256(6) 0.0169(6) 0.0022(5) -0.0016(5) 0.0077(5)
C5C 0.0171(5) 0.0184(5) 0.0153(5) 0.0004(4) 0.0006(4) 0.0010(4)
C6C 0.0465(9) 0.0390(8) 0.0130(6) 0.0023(6) -0.0019(6) 0.0137(7)
C7C 0.0175(5) 0.0149(5) 0.0180(5) 0.0014(4) 0.0033(4) 0.0009(4)
C8C 0.0189(6) 0.0254(6) 0.0259(7) 0.0012(5) 0.0033(5) 0.0045(5)
C9C 0.0255(7) 0.0266(7) 0.0366(8) 0.0028(6) 0.0127(6) 0.0086(5)
C10C 0.0382(8) 0.0234(6) 0.0300(7) -0.0045(5) 0.0163(6) 0.0027(6)
C11C 0.0324(7) 0.0224(6) 0.0209(6) -0.0047(5) 0.0048(5) -0.0026(5)
C12C 0.0196(5) 0.0172(5) 0.0198(6) -0.0005(4) 0.0032(4) 0.0007(4)
C1S 0.072(2) 0.0301(13) 0.099(3) 0.000 0.055(2) 0.000
C2S 0.0420(10) 0.0734(15) 0.0624(13) -0.0335(12) 0.0224(10) -0.0253(10)
C3S 0.0395(10) 0.0754(15) 0.0494(12) 0.0197(11) -0.0032(9) 0.0031(10)
C4S 0.065(2) 0.0277(12) 0.090(3) 0.000 0.0035(18) 0.000

loop_
_atom_type_symbol
_atom_type_description
_atom_type_scat_dispersion_real
_atom_type_scat_dispersion_imag
_atom_type_scat_source
C C 0.0033 0.0016 'International Tables Vol C Tables 4.2.6.8 and 6.1.1.4'
H H 0.0000 0.0000 'International Tables Vol C Tables 4.2.6.8 and 6.1.1.4'
B B 0.0013 0.0007 'International Tables Vol C Tables 4.2.6.8 and 6.1.1.4'
N N 0.0061 0.0033 'International Tables Vol C Tables 4.2.6.8 and 6.1.1.4'
Fe Fe 0.3463 0.8444 'International Tables Vol C Tables 4.2.6.8 and 6.1.1.4'

loop_
_geom_angle_atom_site_label_1
_geom_angle_atom_site_label_2
_geom_angle_atom_site_label_3
_geom_angle
_geom_angle_site_symmetry_1
_geom_angle_site_symmetry_3
N1 Fe1 N1A 124.75(4) . .
N1 Fe1 N1C 125.40(4) . .
N1A Fe1 N1C 91.56(4) . .
N1 Fe1 N1B 122.75(4) . .
N1A Fe1 N1B 90.18(4) . .
N1C Fe1 N1B 92.26(4) . .
N1 N1 Fe1 177.48(14) 7_656 .
N2A B1 N2C 111.26(10) . .
N2A B1 N2B 108.15(10) . .
N2C B1 N2B 109.10(10) . .
N2A B1 H1 109.7(9) . .
N2C B1 H1 108.4(8) . .
N2B B1 H1 110.3(8) . .
C5A N1A N2A 106.56(9) . .
C5A N1A Fe1 139.69(8) . .
N2A N1A Fe1 113.08(7) . .
C3A N2A N1A 109.89(10) . .
C3A N2A B1 128.54(10) . .
N1A N2A B1 120.82(9) . .
N2A C3A C4A 107.88(11) . .
N2A C3A C6A 123.55(11) . .
C4A C3A C6A 128.54(12) . .
C3A C4A C5A 105.82(11) . .
C3A C4A H4A 127.1 . .
C5A C4A H4A 127.1 . .
N1A C5A C4A 109.85(10) . .
N1A C5A C7A 122.77(11) . .
C4A C5A C7A 127.38(11) . .
C3A C6A H6A 109.5 . .
C3A C6A H6B 109.5 . .
H6A C6A H6B 109.5 . .
C3A C6A H6C 109.5 . .
H6A C6A H6C 109.5 . .
H6B C6A H6C 109.5 . .
C12A C7A C8A 118.57(11) . .
C12A C7A C5A 121.94(11) . .
C8A C7A C5A 119.48(11) . .
C9A C8A C7A 120.87(12) . .
C9A C8A H8A 119.6 . .
C7A C8A H8A 119.6 . .
C10A C9A C8A 119.92(12) . .
C10A C9A H9A 120.0 . .
C8A C9A H9A 120.0 . .
C9A C10A C11A 119.84(12) . .
C9A C10A H10A 120.1 . .
C11A C10A H10A 120.1 . .
C10A C11A C12A 120.34(12) . .
C10A C11A H11A 119.8 . .
C12A C11A H11A 119.8 . .
C11A C12A C7A 120.44(11) . .
C11A C12A H12A 119.8 . .
C7A C12A H12A 119.8 . .
C5B N1B N2B 106.58(10) . .
C5B N1B Fe1 139.73(9) . .
N2B N1B Fe1 113.68(8) . .
C3B N2B N1B 110.10(11) . .
C3B N2B B1 130.13(11) . .
N1B N2B B1 119.77(10) . .
N2B C3B C4B 107.70(11) . .
N2B C3B C6B 122.52(13) . .
C4B C3B C6B 129.75(12) . .
C3B C4B C5B 106.02(11) . .
C3B C4B H4B 127.0 . .
C5B C4B H4B 127.0 . .
N1B C5B C4B 109.59(11) . .
N1B C5B C7B 122.18(11) . .
C4B C5B C7B 128.18(12) . .
C3B C6B H6D 109.5 . .
C3B C6B H6E 109.5 . .
H6D C6B H6E 109.5 . .
C3B C6B H6F 109.5 . .
H6D C6B H6F 109.5 . .
H6E C6B H6F 109.5 . .
C12B C7B C8B 118.92(12) . .
C12B C7B C5B 121.70(12) . .
C8B C7B C5B 119.38(12) . .
C9B C8B C7B 120.65(13) . .
C9B C8B H8B 119.7 . .
C7B C8B H8B 119.7 . .
C8B C9B C10B 119.84(14) . .
C8B C9B H9B 120.1 . .
C10B C9B H9B 120.1 . .
C9B C10B C11B 120.06(14) . .
C9B C10B H10B 120.0 . .
C11B C10B H10B 120.0 . .
C12B C11B C10B 120.13(13) . .
C12B C11B H11B 119.9 . .
C10B C11B H11B 119.9 . .
C11B C12B C7B 120.39(12) . .
C11B C12B H12B 119.8 . .
C7B C12B H12B 119.8 . .
C5C N1C N2C 106.55(10) . .
C5C N1C Fe1 140.21(8) . .
N2C N1C Fe1 112.87(7) . .
C3C N2C N1C 109.99(10) . .
C3C N2C B1 129.28(10) . .
N1C N2C B1 120.73(9) . .
N2C C3C C4C 107.73(11) . .
N2C C3C C6C 123.78(12) . .
C4C C3C C6C 128.49(12) . .
C3C C4C C5C 105.99(11) . .
C3C C4C H4C 127.0 . .
C5C C4C H4C 127.0 . .
N1C C5C C4C 109.72(11) . .
N1C C5C C7C 123.77(11) . .
C4C C5C C7C 126.50(11) . .
C3C C6C H6G 109.5 . .
C3C C6C H6H 109.5 . .
H6G C6C H6H 109.5 . .
C3C C6C H6I 109.5 . .
H6G C6C H6I 109.5 . .
H6H C6C H6I 109.5 . .
C12C C7C C8C 118.79(12) . .
C12C C7C C5C 122.38(11) . .
C8C C7C C5C 118.74(11) . .
C9C C8C C7C 120.72(13) . .
C9C C8C H8C 119.6 . .
C7C C8C H8C 119.6 . .
C10C C9C C8C 120.08(13) . .
C10C C9C H9C 120.0 . .
C8C C9C H9C 120.0 . .
C9C C10C C11C 119.68(13) . .
C9C C10C H10C 120.2 . .
C11C C10C H10C 120.2 . .
C10C C11C C12C 120.47(13) . .
C10C C11C H11C 119.8 . .
C12C C11C H11C 119.8 . .
C11C C12C C7C 120.25(12) . .
C11C C12C H12C 119.9 . .
C7C C12C H12C 119.9 . .
C2S C1S C2S 120.7(3) . 2_756
C2S C1S H1S 119.6 . .
C2S C1S H1S 119.6 2_756 .
C1S C2S C3S 120.0(2) . .
C1S C2S H2S 120.0 . .
C3S C2S H2S 120.0 . .
C2S C3S C4S 119.9(2) . .
C2S C3S H3S 120.0 . .
C4S C3S H3S 120.0 . .
C3S C4S C3S 119.5(3) . 2_756
C3S C4S H4S 120.3 . .
C3S C4S H4S 120.3 2_756 .

loop_
_geom_bond_atom_site_label_1
_geom_bond_atom_site_label_2
_geom_bond_distance
_geom_bond_site_symmetry_2
Fe1 N1 1.7900(10) .
Fe1 N1A 2.0783(10) .
Fe1 N1C 2.0833(10) .
Fe1 N1B 2.0945(10) .
N1 N1 1.1804(19) 7_656
B1 N2A 1.5435(17) .
B1 N2C 1.5467(17) .
B1 N2B 1.5499(18) .
B1 H1 1.095(16) .
N1A C5A 1.3444(15) .
N1A N2A 1.3763(13) .
N2A C3A 1.3560(16) .
C3A C4A 1.3814(18) .
C3A C6A 1.4925(17) .
C4A C5A 1.4028(17) .
C4A H4A 0.9500 .
C5A C7A 1.4706(16) .
C6A H6A 0.9800 .
C6A H6B 0.9800 .
C6A H6C 0.9800 .
C7A C12A 1.3973(16) .
C7A C8A 1.4010(17) .
C8A C9A 1.3896(17) .
C8A H8A 0.9500 .
C9A C10A 1.3885(19) .
C9A H9A 0.9500 .
C10A C11A 1.3885(19) .
C10A H10A 0.9500 .
C11A C12A 1.3916(17) .
C11A H11A 0.9500 .
C12A H12A 0.9500 .
N1B C5B 1.3459(16) .
N1B N2B 1.3739(14) .
N2B C3B 1.3578(16) .
C3B C4B 1.379(2) .
C3B C6B 1.4968(18) .
C4B C5B 1.4065(17) .
C4B H4B 0.9500 .
C5B C7B 1.4695(18) .
C6B H6D 0.9800 .
C6B H6E 0.9800 .
C6B H6F 0.9800 .
C7B C12B 1.3960(17) .
C7B C8B 1.4003(18) .
C8B C9B 1.388(2) .
C8B H8B 0.9500 .
C9B C10B 1.389(2) .
C9B H9B 0.9500 .
C10B C11B 1.390(2) .
C10B H10B 0.9500 .
C11B C12B 1.3886(19) .
C11B H11B 0.9500 .
C12B H12B 0.9500 .
N1C C5C 1.3439(15) .
N1C N2C 1.3766(13) .
N2C C3C 1.3565(16) .
C3C C4C 1.3801(18) .
C3C C6C 1.4976(18) .
C4C C5C 1.4040(17) .
C4C H4C 0.9500 .
C5C C7C 1.4733(17) .
C6C H6G 0.9800 .
C6C H6H 0.9800 .
C6C H6I 0.9800 .
C7C C12C 1.3920(17) .
C7C C8C 1.4009(17) .
C8C C9C 1.3866(19) .
C8C H8C 0.9500 .
C9C C10C 1.386(2) .
C9C H9C 0.9500 .
C10C C11C 1.388(2) .
C10C H10C 0.9500 .
C11C C12C 1.3916(18) .
C11C H11C 0.9500 .
C12C H12C 0.9500 .
C1S C2S 1.357(3) .
C1S C2S 1.357(3) 2_756
C1S H1S 0.9500 .
C2S C3S 1.362(3) .
C2S H2S 0.9500 .
C3S C4S 1.375(3) .
C3S H3S 0.9500 .
C4S C3S 1.375(3) 2_756
C4S H4S 0.9500 .

loop_
_geom_torsion_atom_site_label_1
_geom_torsion_atom_site_label_2
_geom_torsion_atom_site_label_3
_geom_torsion_atom_site_label_4
_geom_torsion
_geom_torsion_site_symmetry_1
_geom_torsion_site_symmetry_4
C5A N1A N2A C3A 0.76(14) . .
Fe1 N1A N2A C3A -171.81(9) . .
C5A N1A N2A B1 171.65(11) . .
Fe1 N1A N2A B1 -0.92(14) . .
N2C B1 N2A C3A -131.89(13) . .
N2B B1 N2A C3A 108.30(14) . .
N2C B1 N2A N1A 59.08(15) . .
N2B B1 N2A N1A -60.72(14) . .
N1A N2A C3A C4A -0.72(15) . .
B1 N2A C3A C4A -170.70(13) . .
N1A N2A C3A C6A -178.87(13) . .
B1 N2A C3A C6A 11.1(2) . .
N2A C3A C4A C5A 0.39(16) . .
C6A C3A C4A C5A 178.42(15) . .
N2A N1A C5A C4A -0.50(14) . .
Fe1 N1A C5A C4A 168.90(11) . .
N2A N1A C5A C7A 178.53(11) . .
Fe1 N1A C5A C7A -12.1(2) . .
C3A C4A C5A N1A 0.08(16) . .
C3A C4A C5A C7A -178.90(13) . .
N1A C5A C7A C12A -26.97(18) . .
C4A C5A C7A C12A 151.89(14) . .
N1A C5A C7A C8A 154.28(12) . .
C4A C5A C7A C8A -26.9(2) . .
C12A C7A C8A C9A 0.89(19) . .
C5A C7A C8A C9A 179.68(12) . .
C7A C8A C9A C10A 0.4(2) . .
C8A C9A C10A C11A -1.2(2) . .
C9A C10A C11A C12A 0.6(2) . .
C10A C11A C12A C7A 0.72(19) . .
C8A C7A C12A C11A -1.46(18) . .
C5A C7A C12A C11A 179.78(12) . .
C5B N1B N2B C3B -0.27(13) . .
Fe1 N1B N2B C3B 179.95(8) . .
C5B N1B N2B B1 178.81(10) . .
Fe1 N1B N2B B1 -0.97(13) . .
N2A B1 N2B C3B -119.65(13) . .
N2C B1 N2B C3B 119.20(13) . .
N2A B1 N2B N1B 61.49(13) . .
N2C B1 N2B N1B -59.66(13) . .
N1B N2B C3B C4B 0.39(14) . .
B1 N2B C3B C4B -178.57(12) . .
N1B N2B C3B C6B -178.00(11) . .
B1 N2B C3B C6B 3.0(2) . .
N2B C3B C4B C5B -0.34(15) . .
C6B C3B C4B C5B 177.89(13) . .
N2B N1B C5B C4B 0.05(13) . .
Fe1 N1B C5B C4B 179.74(10) . .
N2B N1B C5B C7B -177.57(11) . .
Fe1 N1B C5B C7B 2.1(2) . .
C3B C4B C5B N1B 0.18(15) . .
C3B C4B C5B C7B 177.61(12) . .
N1B C5B C7B C12B -41.11(18) . .
C4B C5B C7B C12B 141.75(14) . .
N1B C5B C7B C8B 138.49(13) . .
C4B C5B C7B C8B -38.6(2) . .
C12B C7B C8B C9B 1.3(2) . .
C5B C7B C8B C9B -178.34(13) . .
C7B C8B C9B C10B -1.3(2) . .
C8B C9B C10B C11B 0.3(2) . .
C9B C10B C11B C12B 0.8(2) . .
C10B C11B C12B C7B -0.8(2) . .
C8B C7B C12B C11B -0.22(19) . .
C5B C7B C12B C11B 179.39(12) . .
C5C N1C N2C C3C -1.24(14) . .
Fe1 N1C N2C C3C 173.27(9) . .
C5C N1C N2C B1 179.39(11) . .
Fe1 N1C N2C B1 -6.11(13) . .
N2A B1 N2C C3C 126.40(13) . .
N2B B1 N2C C3C -114.36(14) . .
N2A B1 N2C N1C -54.36(15) . .
N2B B1 N2C N1C 64.88(14) . .
N1C N2C C3C C4C 0.67(15) . .
B1 N2C C3C C4C 179.98(12) . .
N1C N2C C3C C6C 179.95(13) . .
B1 N2C C3C C6C -0.7(2) . .
N2C C3C C4C C5C 0.13(16) . .
C6C C3C C4C C5C -179.09(15) . .
N2C N1C C5C C4C 1.31(14) . .
Fe1 N1C C5C C4C -170.76(10) . .
N2C N1C C5C C7C -177.97(11) . .
Fe1 N1C C5C C7C 10.0(2) . .
C3C C4C C5C N1C -0.91(15) . .
C3C C4C C5C C7C 178.34(12) . .
N1C C5C C7C C12C -42.31(18) . .
C4C C5C C7C C12C 138.53(14) . .
N1C C5C C7C C8C 141.21(13) . .
C4C C5C C7C C8C -37.95(19) . .
C12C C7C C8C C9C -1.1(2) . .
C5C C7C C8C C9C 175.50(12) . .
C7C C8C C9C C10C -0.1(2) . .
C8C C9C C10C C11C 1.0(2) . .
C9C C10C C11C C12C -0.6(2) . .
C10C C11C C12C C7C -0.6(2) . .
C8C C7C C12C C11C 1.44(19) . .
C5C C7C C12C C11C -175.04(12) . .
C2S C1S C2S C3S 0.09(15) 2_756 .
C1S C2S C3S C4S -0.2(3) . .
C2S C3S C4S C3S 0.09(14) . 2_756
